data_4510244
loop_
_publ_author_name
'Zhang, Hong-Mei'
'He, Yuan-Chun'
'Yang, Jin'
'Liu, Ying-Ying'
'Ma, Jian-Fang'

_publ_section_title
;
 Ten Coordination Polymers Constructed Using an Unprecedented
 Azamacrocyclic Octacarboxylate Ligand
 1,4,8,11-Tetrazacyclododecane-N,N&#x2032;,N&#x2033;,N&#x2034;-Tetra-Methylene-Isophthalic
 Acid: Syntheses, Structures, and Photoluminescent Properties
;
_journal_issue 5
_journal_name_full 'Crystal Growth &amp; Design'
_journal_page_first 2307
_journal_paper_doi 10.1021/cg500003u
_journal_volume 14
_journal_year 2014
_chemical_formula_moiety 'C110 H188 Cd4 N20 O18, H2O'
_chemical_formula_sum 'C110 H190 Cd4 N20 O19'
_chemical_formula_weight 2546.42
_chemical_name_systematic
;
 ?
;
_space_group_IT_number 61
_symmetry_cell_setting orthorhombic
_symmetry_space_group_name_Hall '-P 2ac 2ab'
_symmetry_space_group_name_H-M 'P b c a'
_atom_sites_solution_hydrogens geom
_atom_sites_solution_primary direct
_atom_sites_solution_secondary difmap
_audit_creation_method SHELXL-97
_cell_angle_alpha 90.00
_cell_angle_beta 90.00
_cell_angle_gamma 90.00
_cell_formula_units_Z 4
_cell_length_a 18.1000(5)
_cell_length_b 23.3079(7)
_cell_length_c 29.0723(11)
_cell_measurement_reflns_used 11361
_cell_measurement_temperature 293(2)
_cell_measurement_theta_max 29.2058
_cell_measurement_theta_min 2.7860
_cell_volume 12264.8(7)
_computing_cell_refinement 'CrysAlisPro(1.171.35.21) (Agilent Tech., 2012)'
_computing_data_collection 'CrysAlisPro(1.171.35.21) (Agilent Tech., 2012)'
_computing_data_reduction 'CrysAlisPro(1.171.35.21) (Agilent Tech., 2012)'
_computing_structure_refinement 'SHELXL-97 (Sheldrick, 2008)'
_computing_structure_solution 'SHELXS-97 (Sheldrick, 2008)'
_diffrn_ambient_temperature 293(2)
_diffrn_detector_area_resol_mean 10.0
_diffrn_measured_fraction_theta_full 0.998
_diffrn_measured_fraction_theta_max 0.998
_diffrn_measurement_device_type 'Oxford Diffraction Gemini R Ultra'
_diffrn_measurement_method '\w scan'
_diffrn_radiation_monochromator graphite
_diffrn_radiation_source 'fine-focus sealed tube'
_diffrn_radiation_type MoK\a
_diffrn_radiation_wavelength 0.71073
_diffrn_reflns_av_R_equivalents 0.0599
_diffrn_reflns_av_sigmaI/netI 0.0592
_diffrn_reflns_limit_h_max 14
_diffrn_reflns_limit_h_min -21
_diffrn_reflns_limit_k_max 28
_diffrn_reflns_limit_k_min -21
_diffrn_reflns_limit_l_max 34
_diffrn_reflns_limit_l_min -35
_diffrn_reflns_number 46239
_diffrn_reflns_theta_full 25.00
_diffrn_reflns_theta_max 25.35
_diffrn_reflns_theta_min 2.79
_exptl_absorpt_coefficient_mu 0.754
_exptl_absorpt_correction_T_max 0.8889
_exptl_absorpt_correction_T_min 0.8398
_exptl_absorpt_correction_type multi-scan
_exptl_absorpt_process_details
;
CrysAlis (Oxford Diffraction, 2006)
;
_exptl_crystal_colour colorless
_exptl_crystal_density_diffrn 1.379
_exptl_crystal_density_method 'not measured'
_exptl_crystal_description strip
_exptl_crystal_F_000 5336
_exptl_crystal_size_max 0.24
_exptl_crystal_size_mid 0.22
_exptl_crystal_size_min 0.16
_refine_diff_density_max 0.636
_refine_diff_density_min -0.443
_refine_diff_density_rms 0.067
_refine_ls_extinction_method none
_refine_ls_goodness_of_fit_ref 1.008
_refine_ls_hydrogen_treatment mixed
_refine_ls_matrix_type full
_refine_ls_number_parameters 724
_refine_ls_number_reflns 11201
_refine_ls_number_restraints 9
_refine_ls_restrained_S_all 1.009
_refine_ls_R_factor_all 0.0871
_refine_ls_R_factor_gt 0.0426
_refine_ls_shift/su_max 0.001
_refine_ls_shift/su_mean 0.000
_refine_ls_structure_factor_coef Fsqd
_refine_ls_weighting_details 'calc w=1/[\s^2^(Fo^2^)+(0.0395P)^2^+6.8722P] where P=(Fo^2^+2Fc^2^)/3'
_refine_ls_weighting_scheme calc
_refine_ls_wR_factor_gt 0.0869
_refine_ls_wR_factor_ref 0.1029
_reflns_number_gt 7046
_reflns_number_total 11201
_reflns_threshold_expression >2\s(I)
_cod_data_source_file cg500003u_si_002.cif
_cod_data_source_block Compound-9
_cod_depositor_comments 'Adding full bibliography for 4510236--4510245.cif.'
_cod_database_code 4510244

loop_
_symmetry_equiv_pos_as_xyz
'x, y, z'
'-x+1/2, -y, z+1/2'
'x+1/2, -y+1/2, -z'
'-x, y+1/2, -z+1/2'
'-x, -y, -z'
'x-1/2, y, -z-1/2'
'-x-1/2, y-1/2, z'
'x, -y-1/2, z-1/2'

loop_
_atom_site_label
_atom_site_type_symbol
_atom_site_fract_x
_atom_site_fract_y
_atom_site_fract_z
_atom_site_U_iso_or_equiv
_atom_site_adp_type
_atom_site_occupancy
_atom_site_symmetry_multiplicity
_atom_site_calc_flag
_atom_site_refinement_flags
Cd1 Cd 0.515129(16) 0.329884(12) 0.001242(12) 0.04221(10) Uani 1 1 d .
Cd2 Cd 0.573272(15) 0.201195(13) 0.219141(11) 0.04438(10) Uani 1 1 d .
C1 C 0.6857(2) 0.33655(19) 0.00224(17) 0.0544(12) Uani 1 1 d .
H1A H 0.7309 0.3417 -0.0153 0.065 Uiso 1 1 calc R
H1B H 0.6978 0.3148 0.0297 0.065 Uiso 1 1 calc R
C2 C 0.6561(2) 0.39437(18) 0.01601(17) 0.0543(12) Uani 1 1 d .
H2A H 0.6940 0.4156 0.0324 0.065 Uiso 1 1 calc R
H2B H 0.6430 0.4160 -0.0113 0.065 Uiso 1 1 calc R
C3 C 0.5564(2) 0.44192(17) 0.06124(18) 0.0545(12) Uani 1 1 d .
H3 H 0.5378 0.4627 0.0343 0.065 Uiso 1 1 calc R
C4 C 0.4912(2) 0.4286(2) 0.09322(18) 0.0608(13) Uani 1 1 d .
H4A H 0.5078 0.3993 0.1145 0.073 Uiso 1 1 calc R
H4B H 0.4822 0.4629 0.1113 0.073 Uiso 1 1 calc R
C5 C 0.4166(2) 0.40906(19) 0.07439(17) 0.0557(12) Uani 1 1 d .
C6 C 0.4252(2) 0.30212(18) 0.08976(17) 0.0572(12) Uani 1 1 d .
H6A H 0.3775 0.2980 0.1046 0.069 Uiso 1 1 calc R
H6B H 0.4613 0.3117 0.1132 0.069 Uiso 1 1 calc R
C7 C 0.4464(2) 0.24622(19) 0.06729(18) 0.0581(13) Uani 1 1 d .
H7A H 0.4429 0.2152 0.0894 0.070 Uiso 1 1 calc R
H7B H 0.4130 0.2380 0.0420 0.070 Uiso 1 1 calc R
C8 C 0.5526(2) 0.19820(17) 0.02943(15) 0.0484(11) Uani 1 1 d .
H8 H 0.5224 0.1885 0.0026 0.058 Uiso 1 1 calc R
C9 C 0.6317(2) 0.20758(19) 0.01318(16) 0.0538(12) Uani 1 1 d .
H9A H 0.6539 0.1700 0.0096 0.065 Uiso 1 1 calc R
H9B H 0.6579 0.2265 0.0380 0.065 Uiso 1 1 calc R
C10 C 0.6481(2) 0.2413(2) -0.03082(16) 0.0546(12) Uani 1 1 d .
C11 C 0.6112(3) 0.4805(2) 0.0867(2) 0.0881(19) Uani 1 1 d .
H11A H 0.6516 0.4897 0.0667 0.132 Uiso 1 1 calc R
H11B H 0.6294 0.4608 0.1134 0.132 Uiso 1 1 calc R
H11C H 0.5867 0.5152 0.0960 0.132 Uiso 1 1 calc R
C12 C 0.3613(3) 0.4119(2) 0.1139(2) 0.0785(17) Uani 1 1 d .
H12A H 0.3777 0.3875 0.1385 0.118 Uiso 1 1 calc R
H12B H 0.3138 0.3991 0.1033 0.118 Uiso 1 1 calc R
H12C H 0.3576 0.4507 0.1247 0.118 Uiso 1 1 calc R
C13 C 0.3914(3) 0.4472(2) 0.03554(19) 0.0715(15) Uani 1 1 d .
H13A H 0.4267 0.4456 0.0109 0.107 Uiso 1 1 calc R
H13B H 0.3873 0.4860 0.0464 0.107 Uiso 1 1 calc R
H13C H 0.3442 0.4344 0.0246 0.107 Uiso 1 1 calc R
C14 C 0.5506(3) 0.1479(2) 0.06228(19) 0.0761(15) Uani 1 1 d U
H14A H 0.5006 0.1413 0.0720 0.114 Uiso 1 1 calc R
H14B H 0.5808 0.1561 0.0886 0.114 Uiso 1 1 calc R
H14C H 0.5690 0.1142 0.0471 0.114 Uiso 1 1 calc R
C15 C 0.6017(3) 0.2212(2) -0.07061(17) 0.0731(15) Uani 1 1 d .
H15A H 0.6132 0.2437 -0.0974 0.110 Uiso 1 1 calc R
H15B H 0.5504 0.2257 -0.0631 0.110 Uiso 1 1 calc R
H15C H 0.6119 0.1815 -0.0767 0.110 Uiso 1 1 calc R
C16 C 0.7306(3) 0.2316(2) -0.0426(2) 0.0828(17) Uani 1 1 d .
H16A H 0.7607 0.2444 -0.0174 0.124 Uiso 1 1 calc R
H16B H 0.7430 0.2529 -0.0698 0.124 Uiso 1 1 calc R
H16C H 0.7391 0.1915 -0.0479 0.124 Uiso 1 1 calc R
C17 C 0.7293(3) 0.1518(2) 0.2440(2) 0.0742(16) Uani 1 1 d .
H17A H 0.7760 0.1361 0.2336 0.089 Uiso 1 1 calc R
H17B H 0.7201 0.1373 0.2748 0.089 Uiso 1 1 calc R
C18 C 0.7350(2) 0.2158(3) 0.24577(19) 0.0723(16) Uani 1 1 d .
H18A H 0.7772 0.2268 0.2644 0.087 Uiso 1 1 calc R
H18B H 0.7424 0.2308 0.2150 0.087 Uiso 1 1 calc R
C19 C 0.6654(3) 0.3032(2) 0.2691(2) 0.0775(16) Uani 1 1 d .
H19 H 0.6640 0.3188 0.2378 0.093 Uiso 1 1 calc R
C20 C 0.5952(3) 0.3225(2) 0.2942(2) 0.0823(17) Uani 1 1 d .
H20A H 0.5919 0.2999 0.3221 0.099 Uiso 1 1 calc R
H20B H 0.6031 0.3619 0.3036 0.099 Uiso 1 1 calc R
C21 C 0.5194(3) 0.3202(2) 0.27124(19) 0.0720(15) Uani 1 1 d .
C22 C 0.4722(3) 0.2280(3) 0.30390(19) 0.0770(16) Uani 1 1 d .
H22A H 0.4262 0.2437 0.3154 0.092 Uiso 1 1 calc R
H22B H 0.5092 0.2323 0.3278 0.092 Uiso 1 1 calc R
C23 C 0.4620(3) 0.1658(3) 0.2937(2) 0.0782(17) Uani 1 1 d .
H23A H 0.4433 0.1464 0.3208 0.094 Uiso 1 1 calc R
H23B H 0.4260 0.1613 0.2693 0.094 Uiso 1 1 calc R
C24 C 0.5288(3) 0.0789(2) 0.2674(2) 0.0832(18) Uani 1 1 d .
H24 H 0.5016 0.0754 0.2384 0.100 Uiso 1 1 calc R
C25 C 0.6071(4) 0.0563(2) 0.2598(2) 0.092(2) Uani 1 1 d .
H25A H 0.6364 0.0692 0.2857 0.110 Uiso 1 1 calc R
H25B H 0.6044 0.0148 0.2619 0.110 Uiso 1 1 calc R
C26 C 0.6508(3) 0.0699(2) 0.2169(2) 0.0790(17) Uani 1 1 d .
C27 C 0.7316(4) 0.3286(3) 0.2934(3) 0.150(4) Uani 1 1 d .
H27A H 0.7759 0.3177 0.2775 0.225 Uiso 1 1 calc R
H27B H 0.7334 0.3145 0.3244 0.225 Uiso 1 1 calc R
H27C H 0.7274 0.3697 0.2938 0.225 Uiso 1 1 calc R
C28 C 0.4639(4) 0.3518(3) 0.3025(2) 0.114(2) Uani 1 1 d .
H28A H 0.4159 0.3511 0.2885 0.171 Uiso 1 1 calc R
H28B H 0.4795 0.3909 0.3064 0.171 Uiso 1 1 calc R
H28C H 0.4619 0.3332 0.3319 0.171 Uiso 1 1 calc R
C29 C 0.5179(4) 0.3493(3) 0.2238(2) 0.096(2) Uani 1 1 d .
H29A H 0.4692 0.3463 0.2109 0.144 Uiso 1 1 calc R
H29B H 0.5526 0.3306 0.2037 0.144 Uiso 1 1 calc R
H29C H 0.5310 0.3890 0.2270 0.144 Uiso 1 1 calc R
C30 C 0.4916(5) 0.0421(3) 0.3024(3) 0.147(3) Uani 1 1 d .
H30A H 0.4421 0.0555 0.3072 0.220 Uiso 1 1 calc R
H30B H 0.5185 0.0439 0.3308 0.220 Uiso 1 1 calc R
H30C H 0.4903 0.0031 0.2916 0.220 Uiso 1 1 calc R
C31 C 0.6061(3) 0.0563(3) 0.1735(2) 0.097(2) Uani 1 1 d .
H31A H 0.6348 0.0656 0.1468 0.146 Uiso 1 1 calc R
H31B H 0.5614 0.0785 0.1735 0.146 Uiso 1 1 calc R
H31C H 0.5940 0.0161 0.1731 0.146 Uiso 1 1 calc R
C32 C 0.7217(4) 0.0325(3) 0.2151(3) 0.134(3) Uani 1 1 d .
H32A H 0.7488 0.0412 0.1876 0.202 Uiso 1 1 calc R
H32B H 0.7082 -0.0073 0.2151 0.202 Uiso 1 1 calc R
H32C H 0.7519 0.0406 0.2415 0.202 Uiso 1 1 calc R
C33 C 0.3422(2) 0.24385(17) -0.08773(14) 0.0399(10) Uani 1 1 d .
C34 C 0.2740(2) 0.25414(17) -0.10771(14) 0.0408(10) Uani 1 1 d .
H34 H 0.2577 0.2916 -0.1117 0.049 Uiso 1 1 calc R
C35 C 0.2303(2) 0.20899(17) -0.12164(14) 0.0381(10) Uani 1 1 d .
C36 C 0.2563(2) 0.15343(18) -0.11741(15) 0.0440(11) Uani 1 1 d .
H36 H 0.2266 0.1230 -0.1267 0.053 Uiso 1 1 calc R
C37 C 0.3257(2) 0.14244(18) -0.09966(15) 0.0463(11) Uani 1 1 d .
C38 C 0.3667(2) 0.18823(18) -0.08375(16) 0.0479(11) Uani 1 1 d .
H38 H 0.4121 0.1813 -0.0699 0.058 Uiso 1 1 calc R
C39 C 0.3880(2) 0.29121(19) -0.06885(17) 0.0489(11) Uani 1 1 d .
C40 C 0.1516(2) 0.2197(2) -0.13818(15) 0.0430(10) Uani 1 1 d .
C41 C 0.3569(3) 0.08275(19) -0.10007(19) 0.0657(15) Uani 1 1 d .
H41A H 0.3173 0.0557 -0.0940 0.079 Uiso 1 1 calc R
H41B H 0.3762 0.0746 -0.1305 0.079 Uiso 1 1 calc R
C42 C 0.3870(3) 0.0609(2) -0.0216(2) 0.0750(16) Uani 1 1 d .
H42A H 0.3491 0.0887 -0.0139 0.090 Uiso 1 1 calc R
H42B H 0.4266 0.0652 0.0007 0.090 Uiso 1 1 calc R
C43 C 0.3552(3) 0.0020(2) -0.0169(2) 0.0833(17) Uani 1 1 d .
H43A H 0.3907 -0.0258 -0.0283 0.100 Uiso 1 1 calc R
H43B H 0.3112 -0.0008 -0.0359 0.100 Uiso 1 1 calc R
C44 C 0.3354(3) -0.0129(2) 0.0318(2) 0.0830(18) Uani 1 1 d .
H44A H 0.2969 0.0130 0.0421 0.100 Uiso 1 1 calc R
H44B H 0.3153 -0.0515 0.0324 0.100 Uiso 1 1 calc R
C45 C 0.3669(3) -0.0120(2) 0.1109(2) 0.0676(15) Uani 1 1 d .
H45A H 0.4054 -0.0240 0.1320 0.081 Uiso 1 1 calc R
H45B H 0.3271 -0.0398 0.1125 0.081 Uiso 1 1 calc R
C46 C 0.3386(2) 0.0458(2) 0.12477(18) 0.0607(13) Uani 1 1 d .
C47 C 0.2649(2) 0.0603(2) 0.12063(17) 0.0581(13) Uani 1 1 d .
H47 H 0.2313 0.0329 0.1105 0.070 Uiso 1 1 calc R
C48 C 0.2401(2) 0.1149(2) 0.13127(15) 0.0470(11) Uani 1 1 d .
C49 C 0.2902(2) 0.15470(19) 0.14681(15) 0.0473(11) Uani 1 1 d .
H49 H 0.2743 0.1917 0.1536 0.057 Uiso 1 1 calc R
C50 C 0.3644(2) 0.14067(19) 0.15257(16) 0.0477(11) Uani 1 1 d .
C51 C 0.3873(2) 0.0866(2) 0.14093(17) 0.0556(13) Uani 1 1 d .
H51 H 0.4370 0.0772 0.1440 0.067 Uiso 1 1 calc R
C52 C 0.1591(2) 0.1286(2) 0.12651(17) 0.0538(12) Uani 1 1 d .
C53 C 0.4174(2) 0.1834(2) 0.17363(16) 0.0511(12) Uani 1 1 d .
C54 C 0.4771(3) 0.0392(2) -0.0816(2) 0.0772(16) Uani 1 1 d .
H54A H 0.4841 0.0448 -0.1144 0.093 Uiso 1 1 calc R
H54B H 0.4654 -0.0009 -0.0766 0.093 Uiso 1 1 calc R
C55 C 0.5488(3) 0.0536(2) -0.0566(2) 0.0816(17) Uani 1 1 d .
H55A H 0.5674 0.0902 -0.0676 0.098 Uiso 1 1 calc R
H55B H 0.5392 0.0571 -0.0239 0.098 Uiso 1 1 calc R
N9 N 0.4155(2) 0.07401(16) -0.06634(17) 0.0671(12) Uani 1 1 d .
N10 N 0.3963(2) -0.00999(16) 0.06408(17) 0.0631(11) Uani 1 1 d .
O1 O 0.43631(18) 0.27743(13) -0.04076(13) 0.0742(11) Uani 1 1 d .
O2 O 0.37669(18) 0.34071(14) -0.08229(15) 0.0813(12) Uani 1 1 d .
O3 O 0.13961(15) 0.26638(13) -0.15671(12) 0.0600(9) Uani 1 1 d .
O4 O 0.10619(16) 0.18215(14) -0.13031(12) 0.0657(10) Uani 1 1 d .
O5 O 0.48355(15) 0.16626(14) 0.17555(11) 0.0580(8) Uani 1 1 d .
O6 O 0.39327(17) 0.22952(15) 0.18730(12) 0.0657(9) Uani 1 1 d .
O7 O 0.13679(16) 0.17342(16) 0.14405(13) 0.0723(10) Uani 1 1 d .
O8 O 0.12074(17) 0.09354(17) 0.10504(13) 0.0810(12) Uani 1 1 d .
O2W O 0.7595(5) 0.0948(3) 0.1046(6) 0.208(8) Uani 0.50 1 d P
O1W O 0.50049(15) 0.39898(13) -0.05580(11) 0.0504(8) Uani 1 1 d D
H1D H 0.5375(15) 0.400(2) -0.0750(11) 0.076 Uiso 1 1 d D
H1C H 0.4627(14) 0.3841(18) -0.0695(13) 0.076 Uiso 1 1 d D
N1 N 0.63251(19) 0.30381(16) -0.02550(13) 0.0470(10) Uani 1 1 d .
H1E H 0.632(3) 0.318(2) -0.0510(18) 0.071 Uiso 1 1 d .
N2 N 0.59092(19) 0.38797(14) 0.04547(14) 0.0452(9) Uani 1 1 d .
H2E H 0.602(3) 0.368(2) 0.0691(17) 0.068 Uiso 1 1 d .
N3 N 0.42156(19) 0.34919(16) 0.05538(15) 0.0522(10) Uani 1 1 d .
H3E H 0.387(3) 0.345(2) 0.0412(19) 0.078 Uiso 1 1 d .
N4 N 0.52250(19) 0.25054(15) 0.05006(14) 0.0446(9) Uani 1 1 d .
H4E H 0.546(3) 0.260(2) 0.0708(17) 0.067 Uiso 1 1 d .
N5 N 0.6695(2) 0.1318(2) 0.21291(15) 0.0623(12) Uani 1 1 d .
H5E H 0.691(3) 0.144(3) 0.192(2) 0.093 Uiso 1 1 d .
N6 N 0.6666(2) 0.24060(18) 0.26571(14) 0.0572(11) Uani 1 1 d .
H6E H 0.657(3) 0.222(2) 0.2903(19) 0.086 Uiso 1 1 d .
N7 N 0.4952(2) 0.2601(2) 0.26313(15) 0.0616(12) Uani 1 1 d .
H7E H 0.463(3) 0.260(3) 0.246(2) 0.092 Uiso 1 1 d .
N8 N 0.5323(2) 0.13945(19) 0.27964(15) 0.0615(11) Uani 1 1 d .
H8E H 0.563(3) 0.148(2) 0.299(2) 0.092 Uiso 1 1 d .

loop_
_atom_site_aniso_label
_atom_site_aniso_U_11
_atom_site_aniso_U_22
_atom_site_aniso_U_33
_atom_site_aniso_U_23
_atom_site_aniso_U_13
_atom_site_aniso_U_12
Cd1 0.03396(16) 0.04374(17) 0.0489(2) 0.00482(16) -0.00573(14) -0.00212(13)
Cd2 0.03183(16) 0.0595(2) 0.0419(2) 0.00119(16) 0.00320(14) -0.00389(14)
C1 0.034(2) 0.067(3) 0.062(3) 0.004(3) 0.000(2) -0.003(2)
C2 0.046(3) 0.052(3) 0.065(4) 0.002(2) -0.005(2) -0.012(2)
C3 0.055(3) 0.037(2) 0.071(4) -0.002(2) -0.011(3) 0.003(2)
C4 0.063(3) 0.054(3) 0.065(4) -0.007(3) -0.002(3) 0.013(2)
C5 0.051(3) 0.054(3) 0.062(3) 0.001(2) 0.005(2) 0.016(2)
C6 0.046(3) 0.059(3) 0.067(3) 0.013(3) 0.012(2) 0.007(2)
C7 0.047(3) 0.056(3) 0.072(4) 0.018(3) 0.005(2) -0.005(2)
C8 0.067(3) 0.037(2) 0.040(3) 0.002(2) 0.002(2) 0.002(2)
C9 0.061(3) 0.050(3) 0.051(3) 0.000(2) -0.003(2) 0.014(2)
C10 0.057(3) 0.063(3) 0.043(3) -0.005(2) 0.002(2) 0.011(2)
C11 0.081(4) 0.056(3) 0.128(6) -0.031(3) -0.010(4) -0.001(3)
C12 0.063(3) 0.088(4) 0.085(5) -0.004(3) 0.021(3) 0.023(3)
C13 0.058(3) 0.067(3) 0.090(4) 0.009(3) -0.003(3) 0.021(3)
C14 0.0788(17) 0.0735(17) 0.0760(18) 0.0002(10) 0.0023(10) 0.0016(10)
C15 0.109(4) 0.072(3) 0.039(3) -0.006(3) 0.001(3) -0.004(3)
C16 0.073(4) 0.088(4) 0.088(5) -0.001(3) 0.027(3) 0.023(3)
C17 0.047(3) 0.100(4) 0.076(4) -0.011(3) -0.013(3) 0.011(3)
C18 0.039(3) 0.117(5) 0.061(4) -0.005(3) -0.009(2) -0.010(3)
C19 0.079(4) 0.068(3) 0.086(5) -0.004(3) -0.005(3) -0.016(3)
C20 0.103(5) 0.081(4) 0.063(4) -0.013(3) -0.012(3) 0.005(3)
C21 0.087(4) 0.074(4) 0.056(4) -0.005(3) 0.014(3) 0.017(3)
C22 0.064(4) 0.108(5) 0.059(4) 0.005(3) 0.021(3) 0.004(3)
C23 0.053(3) 0.117(5) 0.065(4) 0.032(4) 0.014(3) -0.013(3)
C24 0.086(4) 0.077(4) 0.087(5) 0.018(3) -0.012(3) -0.017(3)
C25 0.128(6) 0.064(4) 0.084(5) 0.003(3) -0.031(4) 0.005(4)
C26 0.076(4) 0.067(4) 0.094(5) -0.014(3) -0.022(4) 0.019(3)
C27 0.111(6) 0.116(6) 0.223(11) -0.047(6) -0.040(6) -0.034(5)
C28 0.142(6) 0.114(5) 0.086(5) -0.035(4) 0.026(4) 0.046(5)
C29 0.132(6) 0.082(4) 0.073(5) -0.001(4) 0.008(4) 0.020(4)
C30 0.195(9) 0.091(5) 0.154(8) 0.036(5) 0.028(7) -0.046(5)
C31 0.105(5) 0.093(4) 0.094(5) -0.028(4) -0.026(4) 0.018(4)
C32 0.127(6) 0.112(5) 0.164(8) -0.033(5) -0.049(5) 0.069(5)
C33 0.033(2) 0.049(2) 0.037(3) -0.001(2) -0.0027(18) 0.0017(19)
C34 0.032(2) 0.049(2) 0.041(3) 0.004(2) -0.0004(19) 0.0030(19)
C35 0.027(2) 0.054(3) 0.034(2) 0.002(2) -0.0003(17) 0.0023(19)
C36 0.034(2) 0.052(3) 0.046(3) -0.006(2) -0.0065(19) -0.0003(19)
C37 0.038(2) 0.051(3) 0.050(3) -0.010(2) -0.005(2) 0.008(2)
C38 0.033(2) 0.056(3) 0.054(3) -0.005(2) -0.008(2) 0.007(2)
C39 0.034(2) 0.053(3) 0.060(3) -0.002(2) -0.003(2) -0.002(2)
C40 0.032(2) 0.063(3) 0.034(3) -0.003(2) -0.0019(18) 0.002(2)
C41 0.061(3) 0.056(3) 0.081(4) -0.012(3) -0.026(3) 0.013(2)
C42 0.069(4) 0.063(3) 0.094(5) -0.006(3) -0.005(3) 0.016(3)
C43 0.084(4) 0.075(4) 0.091(5) -0.007(3) -0.004(4) 0.013(3)
C44 0.064(4) 0.090(4) 0.094(5) -0.016(4) -0.004(3) 0.003(3)
C45 0.045(3) 0.065(3) 0.093(5) 0.005(3) 0.000(3) 0.001(2)
C46 0.035(3) 0.071(3) 0.077(4) -0.001(3) 0.003(2) 0.004(2)
C47 0.036(3) 0.073(3) 0.065(4) -0.002(3) 0.001(2) -0.008(2)
C48 0.034(2) 0.068(3) 0.040(3) 0.003(2) 0.0047(19) 0.001(2)
C49 0.042(3) 0.059(3) 0.041(3) 0.005(2) 0.004(2) 0.005(2)
C50 0.035(2) 0.062(3) 0.047(3) 0.007(2) 0.002(2) -0.001(2)
C51 0.027(2) 0.073(3) 0.067(4) 0.004(3) 0.000(2) -0.001(2)
C52 0.033(3) 0.088(4) 0.040(3) 0.015(3) 0.000(2) 0.010(3)
C53 0.036(3) 0.074(3) 0.043(3) 0.006(2) 0.001(2) -0.007(2)
C54 0.052(3) 0.084(4) 0.095(5) -0.016(3) 0.002(3) 0.014(3)
C55 0.059(3) 0.071(3) 0.114(5) -0.012(3) 0.002(3) 0.012(3)
N9 0.059(3) 0.063(3) 0.079(4) -0.007(2) -0.015(2) 0.025(2)
N10 0.042(2) 0.064(3) 0.084(4) -0.008(2) -0.009(2) 0.0095(18)
O1 0.074(2) 0.064(2) 0.084(3) 0.0097(19) -0.048(2) -0.0175(17)
O2 0.058(2) 0.058(2) 0.128(4) 0.007(2) -0.040(2) -0.0063(17)
O3 0.0481(19) 0.065(2) 0.067(2) 0.0107(19) -0.0221(16) 0.0068(15)
O4 0.0317(16) 0.089(2) 0.076(3) 0.0239(19) -0.0114(16) -0.0127(17)
O5 0.0292(16) 0.086(2) 0.059(2) -0.0048(18) -0.0010(14) -0.0080(15)
O6 0.0463(19) 0.073(2) 0.078(3) -0.008(2) -0.0008(17) -0.0025(17)
O7 0.0418(19) 0.086(2) 0.089(3) -0.007(2) -0.0015(18) 0.0184(17)
O8 0.0365(19) 0.124(3) 0.083(3) -0.023(2) -0.0220(18) 0.0075(19)
O2W 0.096(7) 0.059(5) 0.47(2) 0.019(8) 0.145(10) -0.004(5)
O1W 0.0342(16) 0.0591(19) 0.058(2) 0.0112(16) -0.0026(14) -0.0002(14)
N1 0.038(2) 0.054(2) 0.049(3) 0.003(2) -0.0044(18) 0.0014(17)
N2 0.040(2) 0.042(2) 0.053(3) 0.0027(18) -0.0021(18) -0.0010(16)
N3 0.036(2) 0.057(2) 0.063(3) 0.007(2) -0.0021(19) 0.0034(18)
N4 0.044(2) 0.040(2) 0.050(3) 0.0015(18) -0.0031(17) 0.0009(16)
N5 0.047(3) 0.084(3) 0.056(3) -0.004(2) -0.007(2) 0.007(2)
N6 0.055(2) 0.072(3) 0.045(3) 0.002(2) -0.002(2) -0.009(2)
N7 0.056(3) 0.085(3) 0.043(3) 0.001(2) 0.0108(19) 0.010(2)
N8 0.063(3) 0.070(3) 0.052(3) 0.009(2) -0.001(2) -0.012(2)

loop_
_atom_type_symbol
_atom_type_description
_atom_type_scat_dispersion_real
_atom_type_scat_dispersion_imag
_atom_type_scat_source
C C 0.0033 0.0016 'International Tables Vol C Tables 4.2.6.8 and 6.1.1.4'
H H 0.0000 0.0000 'International Tables Vol C Tables 4.2.6.8 and 6.1.1.4'
N N 0.0061 0.0033 'International Tables Vol C Tables 4.2.6.8 and 6.1.1.4'
O O 0.0106 0.0060 'International Tables Vol C Tables 4.2.6.8 and 6.1.1.4'
Cd Cd -0.8075 1.2024 'International Tables Vol C Tables 4.2.6.8 and 6.1.1.4'

loop_
_geom_angle_atom_site_label_1
_geom_angle_atom_site_label_2
_geom_angle_atom_site_label_3
_geom_angle
_geom_angle_site_symmetry_1
_geom_angle_site_symmetry_3
O1 Cd1 N2 176.57(13) . .
O1 Cd1 O1W 85.23(11) . .
N2 Cd1 O1W 93.35(12) . .
O1 Cd1 N4 86.30(12) . .
N2 Cd1 N4 95.26(13) . .
O1W Cd1 N4 171.08(12) . .
O1 Cd1 N1 104.78(14) . .
N2 Cd1 N1 78.39(13) . .
O1W Cd1 N1 92.65(11) . .
N4 Cd1 N1 86.81(13) . .
O1 Cd1 N3 90.60(14) . .
N2 Cd1 N3 86.75(13) . .
O1W Cd1 N3 105.20(12) . .
N4 Cd1 N3 77.66(13) . .
N1 Cd1 N3 157.43(13) . .
O5 Cd2 O3 92.98(11) . 3
O5 Cd2 N7 94.91(13) . .
O3 Cd2 N7 123.42(14) 3 .
O5 Cd2 N6 178.42(13) . .
O3 Cd2 N6 87.19(13) 3 .
N7 Cd2 N6 83.70(15) . .
O5 Cd2 N5 104.05(13) . .
O3 Cd2 N5 77.41(13) 3 .
N7 Cd2 N5 151.34(15) . .
N6 Cd2 N5 77.52(15) . .
O5 Cd2 N8 88.41(13) . .
O3 Cd2 N8 159.86(14) 3 .
N7 Cd2 N8 76.39(16) . .
N6 Cd2 N8 91.97(14) . .
N5 Cd2 N8 82.76(15) . .
N1 C1 C2 112.2(3) . .
N1 C1 H1A 109.2 . .
C2 C1 H1A 109.2 . .
N1 C1 H1B 109.2 . .
C2 C1 H1B 109.2 . .
H1A C1 H1B 107.9 . .
N2 C2 C1 110.6(3) . .
N2 C2 H2A 109.5 . .
C1 C2 H2A 109.5 . .
N2 C2 H2B 109.5 . .
C1 C2 H2B 109.5 . .
H2A C2 H2B 108.1 . .
N2 C3 C11 112.1(4) . .
N2 C3 C4 110.0(3) . .
C11 C3 C4 108.9(4) . .
N2 C3 H3 108.6 . .
C11 C3 H3 108.6 . .
C4 C3 H3 108.6 . .
C5 C4 C3 121.6(4) . .
C5 C4 H4A 106.9 . .
C3 C4 H4A 106.9 . .
C5 C4 H4B 106.9 . .
C3 C4 H4B 106.9 . .
H4A C4 H4B 106.7 . .
N3 C5 C13 106.9(4) . .
N3 C5 C12 110.8(4) . .
C13 C5 C12 109.9(4) . .
N3 C5 C4 110.9(3) . .
C13 C5 C4 111.1(4) . .
C12 C5 C4 107.3(4) . .
N3 C6 C7 111.0(4) . .
N3 C6 H6A 109.4 . .
C7 C6 H6A 109.4 . .
N3 C6 H6B 109.4 . .
C7 C6 H6B 109.4 . .
H6A C6 H6B 108.0 . .
N4 C7 C6 109.1(3) . .
N4 C7 H7A 109.9 . .
C6 C7 H7A 109.9 . .
N4 C7 H7B 109.9 . .
C6 C7 H7B 109.9 . .
H7A C7 H7B 108.3 . .
N4 C8 C14 112.2(4) . .
N4 C8 C9 110.9(3) . .
C14 C8 C9 109.3(4) . .
N4 C8 H8 108.1 . .
C14 C8 H8 108.1 . .
C9 C8 H8 108.1 . .
C8 C9 C10 121.0(4) . .
C8 C9 H9A 107.1 . .
C10 C9 H9A 107.1 . .
C8 C9 H9B 107.1 . .
C10 C9 H9B 107.1 . .
H9A C9 H9B 106.8 . .
N1 C10 C15 106.1(4) . .
N1 C10 C9 112.2(4) . .
C15 C10 C9 112.0(4) . .
N1 C10 C16 110.4(4) . .
C15 C10 C16 108.9(4) . .
C9 C10 C16 107.3(4) . .
C3 C11 H11A 109.5 . .
C3 C11 H11B 109.5 . .
H11A C11 H11B 109.5 . .
C3 C11 H11C 109.5 . .
H11A C11 H11C 109.5 . .
H11B C11 H11C 109.5 . .
C5 C12 H12A 109.5 . .
C5 C12 H12B 109.5 . .
H12A C12 H12B 109.5 . .
C5 C12 H12C 109.5 . .
H12A C12 H12C 109.5 . .
H12B C12 H12C 109.5 . .
C5 C13 H13A 109.5 . .
C5 C13 H13B 109.5 . .
H13A C13 H13B 109.5 . .
C5 C13 H13C 109.5 . .
H13A C13 H13C 109.5 . .
H13B C13 H13C 109.5 . .
C8 C14 H14A 109.5 . .
C8 C14 H14B 109.5 . .
H14A C14 H14B 109.5 . .
C8 C14 H14C 109.5 . .
H14A C14 H14C 109.5 . .
H14B C14 H14C 109.5 . .
C10 C15 H15A 109.5 . .
C10 C15 H15B 109.5 . .
H15A C15 H15B 109.5 . .
C10 C15 H15C 109.5 . .
H15A C15 H15C 109.5 . .
H15B C15 H15C 109.5 . .
C10 C16 H16A 109.5 . .
C10 C16 H16B 109.5 . .
H16A C16 H16B 109.5 . .
C10 C16 H16C 109.5 . .
H16A C16 H16C 109.5 . .
H16B C16 H16C 109.5 . .
N5 C17 C18 112.6(4) . .
N5 C17 H17A 109.1 . .
C18 C17 H17A 109.1 . .
N5 C17 H17B 109.1 . .
C18 C17 H17B 109.1 . .
H17A C17 H17B 107.8 . .
N6 C18 C17 110.1(4) . .
N6 C18 H18A 109.6 . .
C17 C18 H18A 109.6 . .
N6 C18 H18B 109.6 . .
C17 C18 H18B 109.6 . .
H18A C18 H18B 108.1 . .
N6 C19 C27 114.3(5) . .
N6 C19 C20 109.7(4) . .
C27 C19 C20 108.6(5) . .
N6 C19 H19 108.0 . .
C27 C19 H19 108.0 . .
C20 C19 H19 108.0 . .
C21 C20 C19 121.8(5) . .
C21 C20 H20A 106.9 . .
C19 C20 H20A 106.9 . .
C21 C20 H20B 106.9 . .
C19 C20 H20B 106.9 . .
H20A C20 H20B 106.7 . .
N7 C21 C20 111.6(4) . .
N7 C21 C29 105.5(5) . .
C20 C21 C29 113.1(5) . .
N7 C21 C28 110.6(5) . .
C20 C21 C28 108.1(5) . .
C29 C21 C28 107.8(5) . .
N7 C22 C23 111.8(5) . .
N7 C22 H22A 109.3 . .
C23 C22 H22A 109.3 . .
N7 C22 H22B 109.3 . .
C23 C22 H22B 109.3 . .
H22A C22 H22B 107.9 . .
N8 C23 C22 110.8(4) . .
N8 C23 H23A 109.5 . .
C22 C23 H23A 109.5 . .
N8 C23 H23B 109.5 . .
C22 C23 H23B 109.5 . .
H23A C23 H23B 108.1 . .
N8 C24 C30 114.2(6) . .
N8 C24 C25 109.2(4) . .
C30 C24 C25 108.6(6) . .
N8 C24 H24 108.2 . .
C30 C24 H24 108.2 . .
C25 C24 H24 108.2 . .
C26 C25 C24 122.1(5) . .
C26 C25 H25A 106.8 . .
C24 C25 H25A 106.8 . .
C26 C25 H25B 106.8 . .
C24 C25 H25B 106.8 . .
H25A C25 H25B 106.6 . .
N5 C26 C25 112.9(5) . .
N5 C26 C31 104.9(5) . .
C25 C26 C31 111.0(5) . .
N5 C26 C32 110.7(5) . .
C25 C26 C32 110.0(6) . .
C31 C26 C32 106.9(5) . .
C19 C27 H27A 109.5 . .
C19 C27 H27B 109.5 . .
H27A C27 H27B 109.5 . .
C19 C27 H27C 109.5 . .
H27A C27 H27C 109.5 . .
H27B C27 H27C 109.5 . .
C21 C28 H28A 109.5 . .
C21 C28 H28B 109.5 . .
H28A C28 H28B 109.5 . .
C21 C28 H28C 109.5 . .
H28A C28 H28C 109.5 . .
H28B C28 H28C 109.5 . .
C21 C29 H29A 109.5 . .
C21 C29 H29B 109.5 . .
H29A C29 H29B 109.5 . .
C21 C29 H29C 109.5 . .
H29A C29 H29C 109.5 . .
H29B C29 H29C 109.5 . .
C24 C30 H30A 109.5 . .
C24 C30 H30B 109.5 . .
H30A C30 H30B 109.5 . .
C24 C30 H30C 109.5 . .
H30A C30 H30C 109.5 . .
H30B C30 H30C 109.5 . .
C26 C31 H31A 109.5 . .
C26 C31 H31B 109.5 . .
H31A C31 H31B 109.5 . .
C26 C31 H31C 109.5 . .
H31A C31 H31C 109.5 . .
H31B C31 H31C 109.5 . .
C26 C32 H32A 109.5 . .
C26 C32 H32B 109.5 . .
H32A C32 H32B 109.5 . .
C26 C32 H32C 109.5 . .
H32A C32 H32C 109.5 . .
H32B C32 H32C 109.5 . .
C38 C33 C34 119.1(4) . .
C38 C33 C39 119.3(4) . .
C34 C33 C39 121.6(4) . .
C35 C34 C33 120.2(4) . .
C35 C34 H34 119.9 . .
C33 C34 H34 119.9 . .
C34 C35 C36 119.6(4) . .
C34 C35 C40 120.3(4) . .
C36 C35 C40 120.0(4) . .
C37 C36 C35 121.1(4) . .
C37 C36 H36 119.5 . .
C35 C36 H36 119.5 . .
C38 C37 C36 118.1(4) . .
C38 C37 C41 121.1(4) . .
C36 C37 C41 120.7(4) . .
C33 C38 C37 121.9(4) . .
C33 C38 H38 119.1 . .
C37 C38 H38 119.1 . .
O2 C39 O1 124.6(4) . .
O2 C39 C33 119.0(4) . .
O1 C39 C33 116.4(4) . .
O4 C40 O3 126.6(4) . .
O4 C40 C35 116.8(4) . .
O3 C40 C35 116.5(4) . .
N9 C41 C37 113.4(4) . .
N9 C41 H41A 108.9 . .
C37 C41 H41A 108.9 . .
N9 C41 H41B 108.9 . .
C37 C41 H41B 108.9 . .
H41A C41 H41B 107.7 . .
N9 C42 C43 114.6(5) . .
N9 C42 H42A 108.6 . .
C43 C42 H42A 108.6 . .
N9 C42 H42B 108.6 . .
C43 C42 H42B 108.6 . .
H42A C42 H42B 107.6 . .
C42 C43 C44 112.9(5) . .
C42 C43 H43A 109.0 . .
C44 C43 H43A 109.0 . .
C42 C43 H43B 109.0 . .
C44 C43 H43B 109.0 . .
H43A C43 H43B 107.8 . .
N10 C44 C43 114.8(5) . .
N10 C44 H44A 108.6 . .
C43 C44 H44A 108.6 . .
N10 C44 H44B 108.6 . .
C43 C44 H44B 108.6 . .
H44A C44 H44B 107.5 . .
N10 C45 C46 110.3(4) . .
N10 C45 H45A 109.6 . .
C46 C45 H45A 109.6 . .
N10 C45 H45B 109.6 . .
C46 C45 H45B 109.6 . .
H45A C45 H45B 108.1 . .
C51 C46 C47 118.5(4) . .
C51 C46 C45 119.6(4) . .
C47 C46 C45 121.9(4) . .
C46 C47 C48 121.3(4) . .
C46 C47 H47 119.4 . .
C48 C47 H47 119.4 . .
C49 C48 C47 118.7(4) . .
C49 C48 C52 121.9(4) . .
C47 C48 C52 119.4(4) . .
C48 C49 C50 121.2(4) . .
C48 C49 H49 119.4 . .
C50 C49 H49 119.4 . .
C51 C50 C49 118.6(4) . .
C51 C50 C53 120.9(4) . .
C49 C50 C53 120.4(4) . .
C50 C51 C46 121.7(4) . .
C50 C51 H51 119.2 . .
C46 C51 H51 119.2 . .
O7 C52 O8 125.7(4) . .
O7 C52 C48 117.5(5) . .
O8 C52 C48 116.8(5) . .
O6 C53 O5 126.8(4) . .
O6 C53 C50 118.9(4) . .
O5 C53 C50 114.3(4) . .
N9 C54 C55 112.8(4) . .
N9 C54 H54A 109.0 . .
C55 C54 H54A 109.0 . .
N9 C54 H54B 109.0 . .
C55 C54 H54B 109.0 . .
H54A C54 H54B 107.8 . .
N10 C55 C54 111.2(4) 5_655 .
N10 C55 H55A 109.4 5_655 .
C54 C55 H55A 109.4 . .
N10 C55 H55B 109.4 5_655 .
C54 C55 H55B 109.4 . .
H55A C55 H55B 108.0 . .
C42 N9 C54 115.8(4) . .
C42 N9 C41 112.3(4) . .
C54 N9 C41 115.6(4) . .
C55 N10 C44 113.3(4) 5_655 .
C55 N10 C45 111.7(4) 5_655 .
C44 N10 C45 109.0(4) . .
C39 O1 Cd1 131.8(3) . .
C40 O3 Cd2 136.5(3) . 3_455
C53 O5 Cd2 127.2(3) . .
Cd1 O1W H1D 113(3) . .
Cd1 O1W H1C 98(3) . .
H1D O1W H1C 109(2) . .
C1 N1 C10 116.1(3) . .
C1 N1 Cd1 106.1(3) . .
C10 N1 Cd1 117.4(3) . .
C1 N1 H1E 107(4) . .
C10 N1 H1E 108(4) . .
Cd1 N1 H1E 101(4) . .
C2 N2 C3 115.8(3) . .
C2 N2 Cd1 102.2(3) . .
C3 N2 Cd1 114.8(3) . .
C2 N2 H2E 110(3) . .
C3 N2 H2E 108(3) . .
Cd1 N2 H2E 106(3) . .
C6 N3 C5 116.1(4) . .
C6 N3 Cd1 106.0(3) . .
C5 N3 Cd1 117.8(3) . .
C6 N3 H3E 108(4) . .
C5 N3 H3E 105(4) . .
Cd1 N3 H3E 102(4) . .
C8 N4 C7 115.6(3) . .
C8 N4 Cd1 115.6(3) . .
C7 N4 Cd1 102.0(2) . .
C8 N4 H4E 111(4) . .
C7 N4 H4E 106(4) . .
Cd1 N4 H4E 106(4) . .
C26 N5 C17 115.1(4) . .
C26 N5 Cd2 119.0(3) . .
C17 N5 Cd2 105.8(3) . .
C26 N5 H5E 122(5) . .
C17 N5 H5E 90(5) . .
Cd2 N5 H5E 100(5) . .
C19 N6 C18 115.3(4) . .
C19 N6 Cd2 114.7(3) . .
C18 N6 Cd2 102.8(3) . .
C19 N6 H6E 116(4) . .
C18 N6 H6E 107(4) . .
Cd2 N6 H6E 98(4) . .
C22 N7 C21 116.0(4) . .
C22 N7 Cd2 108.3(3) . .
C21 N7 Cd2 117.4(3) . .
C22 N7 H7E 108(5) . .
C21 N7 H7E 109(5) . .
Cd2 N7 H7E 96(5) . .
C24 N8 C23 115.8(4) . .
C24 N8 Cd2 114.6(3) . .
C23 N8 Cd2 102.8(3) . .
C24 N8 H8E 116(4) . .
C23 N8 H8E 106(4) . .
Cd2 N8 H8E 99(4) . .

loop_
_geom_bond_atom_site_label_1
_geom_bond_atom_site_label_2
_geom_bond_distance
_geom_bond_site_symmetry_2
Cd1 O1 2.241(3) .
Cd1 N2 2.317(4) .
Cd1 O1W 2.327(3) .
Cd1 N4 2.335(4) .
Cd1 N1 2.343(4) .
Cd1 N3 2.355(4) .
Cd2 O5 2.215(3) .
Cd2 O3 2.304(3) 3
Cd2 N7 2.348(4) .
Cd2 N6 2.352(4) .
Cd2 N5 2.385(4) .
Cd2 N8 2.390(4) .
C1 N1 1.470(5) .
C1 C2 1.505(6) .
C1 H1A 0.9700 .
C1 H1B 0.9700 .
C2 N2 1.466(5) .
C2 H2A 0.9700 .
C2 H2B 0.9700 .
C3 N2 1.477(5) .
C3 C11 1.529(6) .
C3 C4 1.534(6) .
C3 H3 0.9800 .
C4 C5 1.527(6) .
C4 H4A 0.9700 .
C4 H4B 0.9700 .
C5 N3 1.504(6) .
C5 C13 1.508(6) .
C5 C12 1.524(6) .
C6 N3 1.486(6) .
C6 C7 1.507(6) .
C6 H6A 0.9700 .
C6 H6B 0.9700 .
C7 N4 1.469(5) .
C7 H7A 0.9700 .
C7 H7B 0.9700 .
C8 N4 1.465(5) .
C8 C14 1.513(6) .
C8 C9 1.523(6) .
C8 H8 0.9800 .
C9 C10 1.530(6) .
C9 H9A 0.9700 .
C9 H9B 0.9700 .
C10 N1 1.493(5) .
C10 C15 1.504(6) .
C10 C16 1.547(6) .
C11 H11A 0.9600 .
C11 H11B 0.9600 .
C11 H11C 0.9600 .
C12 H12A 0.9600 .
C12 H12B 0.9600 .
C12 H12C 0.9600 .
C13 H13A 0.9600 .
C13 H13B 0.9600 .
C13 H13C 0.9600 .
C14 H14A 0.9600 .
C14 H14B 0.9600 .
C14 H14C 0.9600 .
C15 H15A 0.9600 .
C15 H15B 0.9600 .
C15 H15C 0.9600 .
C16 H16A 0.9600 .
C16 H16B 0.9600 .
C16 H16C 0.9600 .
C17 N5 1.485(6) .
C17 C18 1.497(7) .
C17 H17A 0.9700 .
C17 H17B 0.9700 .
C18 N6 1.483(6) .
C18 H18A 0.9700 .
C18 H18B 0.9700 .
C19 N6 1.462(6) .
C19 C27 1.512(8) .
C19 C20 1.533(8) .
C19 H19 0.9800 .
C20 C21 1.526(8) .
C20 H20A 0.9700 .
C20 H20B 0.9700 .
C21 N7 1.486(7) .
C21 C29 1.538(7) .
C21 C28 1.542(7) .
C22 N7 1.462(7) .
C22 C23 1.490(7) .
C22 H22A 0.9700 .
C22 H22B 0.9700 .
C23 N8 1.470(7) .
C23 H23A 0.9700 .
C23 H23B 0.9700 .
C24 N8 1.457(7) .
C24 C30 1.491(8) .
C24 C25 1.528(8) .
C24 H24 0.9800 .
C25 C26 1.510(8) .
C25 H25A 0.9700 .
C25 H25B 0.9700 .
C26 N5 1.485(7) .
C26 C31 1.533(8) .
C26 C32 1.552(7) .
C27 H27A 0.9600 .
C27 H27B 0.9600 .
C27 H27C 0.9600 .
C28 H28A 0.9600 .
C28 H28B 0.9600 .
C28 H28C 0.9600 .
C29 H29A 0.9600 .
C29 H29B 0.9600 .
C29 H29C 0.9600 .
C30 H30A 0.9600 .
C30 H30B 0.9600 .
C30 H30C 0.9600 .
C31 H31A 0.9600 .
C31 H31B 0.9600 .
C31 H31C 0.9600 .
C32 H32A 0.9600 .
C32 H32B 0.9600 .
C32 H32C 0.9600 .
C33 C38 1.375(5) .
C33 C34 1.385(5) .
C33 C39 1.486(6) .
C34 C35 1.377(5) .
C34 H34 0.9300 .
C35 C36 1.383(5) .
C35 C40 1.525(5) .
C36 C37 1.382(5) .
C36 H36 0.9300 .
C37 C38 1.380(6) .
C37 C41 1.501(6) .
C38 H38 0.9300 .
C39 O2 1.235(5) .
C39 O1 1.239(5) .
C40 O4 1.222(5) .
C40 O3 1.233(5) .
C41 N9 1.459(6) .
C41 H41A 0.9700 .
C41 H41B 0.9700 .
C42 N9 1.433(7) .
C42 C43 1.496(7) .
C42 H42A 0.9700 .
C42 H42B 0.9700 .
C43 C44 1.501(8) .
C43 H43A 0.9700 .
C43 H43B 0.9700 .
C44 N10 1.448(6) .
C44 H44A 0.9700 .
C44 H44B 0.9700 .
C45 N10 1.462(6) .
C45 C46 1.496(6) .
C45 H45A 0.9700 .
C45 H45B 0.9700 .
C46 C51 1.380(6) .
C46 C47 1.382(6) .
C47 C48 1.383(6) .
C47 H47 0.9300 .
C48 C49 1.375(6) .
C48 C52 1.506(6) .
C49 C50 1.391(5) .
C49 H49 0.9300 .
C50 C51 1.368(6) .
C50 C53 1.512(6) .
C51 H51 0.9300 .
C52 O7 1.230(6) .
C52 O8 1.241(6) .
C53 O6 1.227(5) .
C53 O5 1.264(5) .
C54 N9 1.449(6) .
C54 C55 1.524(7) .
C54 H54A 0.9700 .
C54 H54B 0.9700 .
C55 N10 1.438(6) 5_655
C55 H55A 0.9700 .
C55 H55B 0.9700 .
N10 C55 1.438(6) 5_655
O3 Cd2 2.304(3) 3_455
O1W H1D 0.874(10) .
O1W H1C 0.865(10) .
N1 H1E 0.81(5) .
N2 H2E 0.85(5) .
N3 H3E 0.75(5) .
N4 H4E 0.77(5) .
N5 H5E 0.77(5) .
N6 H6E 0.85(5) .
N7 H7E 0.76(5) .
N8 H8E 0.82(5) .

loop_
_geom_hbond_atom_site_label_D
_geom_hbond_atom_site_label_H
_geom_hbond_atom_site_label_A
_geom_hbond_distance_DH
_geom_hbond_distance_HA
_geom_hbond_distance_DA
_geom_hbond_angle_DHA
_geom_hbond_site_symmetry_A
O1W H1D O8 0.874(10) 1.746(12) 2.611(4) 170(4) 3
O1W H1C O2 0.865(10) 1.893(15) 2.731(4) 163(4) .
N1 H1E O8 0.81(5) 2.60(5) 3.334(5) 151(5) 3
N2 H2E O4 0.85(5) 2.14(5) 2.972(5) 169(4) 3
N4 H4E O4 0.77(5) 2.45(5) 3.194(5) 163(5) 3
N5 H5E O3 0.77(5) 2.51(6) 2.932(6) 116(5) 3
N6 H6E O7 0.85(5) 2.25(5) 3.103(6) 178(5) 6_656
N7 H7E O6 0.76(5) 2.24(6) 2.962(5) 157(6) .
N8 H8E O7 0.82(5) 2.20(5) 3.021(5) 175(6) 6_656

loop_
_geom_torsion_atom_site_label_1
_geom_torsion_atom_site_label_2
_geom_torsion_atom_site_label_3
_geom_torsion_atom_site_label_4
_geom_torsion
_geom_torsion_site_symmetry_1
_geom_torsion_site_symmetry_4
N1 C1 C2 N2 63.1(5) . .
N2 C3 C4 C5 -77.7(5) . .
C11 C3 C4 C5 159.0(4) . .
C3 C4 C5 N3 70.3(5) . .
C3 C4 C5 C13 -48.3(6) . .
C3 C4 C5 C12 -168.5(4) . .
N3 C6 C7 N4 66.3(5) . .
N4 C8 C9 C10 -75.7(5) . .
C14 C8 C9 C10 160.0(4) . .
C8 C9 C10 N1 70.5(5) . .
C8 C9 C10 C15 -48.7(6) . .
C8 C9 C10 C16 -168.1(4) . .
N5 C17 C18 N6 64.0(6) . .
N6 C19 C20 C21 -73.4(7) . .
C27 C19 C20 C21 161.1(6) . .
C19 C20 C21 N7 67.6(7) . .
C19 C20 C21 C29 -51.2(7) . .
C19 C20 C21 C28 -170.6(5) . .
N7 C22 C23 N8 63.4(6) . .
N8 C24 C25 C26 -75.5(7) . .
C30 C24 C25 C26 159.4(6) . .
C24 C25 C26 N5 65.9(7) . .
C24 C25 C26 C31 -51.7(7) . .
C24 C25 C26 C32 -169.9(5) . .
C38 C33 C34 C35 2.6(6) . .
C39 C33 C34 C35 -174.9(4) . .
C33 C34 C35 C36 -2.8(6) . .
C33 C34 C35 C40 172.5(4) . .
C34 C35 C36 C37 -0.4(6) . .
C40 C35 C36 C37 -175.7(4) . .
C35 C36 C37 C38 3.7(7) . .
C35 C36 C37 C41 -173.1(4) . .
C34 C33 C38 C37 0.9(7) . .
C39 C33 C38 C37 178.4(4) . .
C36 C37 C38 C33 -4.0(7) . .
C41 C37 C38 C33 172.8(4) . .
C38 C33 C39 O2 161.5(4) . .
C34 C33 C39 O2 -21.0(7) . .
C38 C33 C39 O1 -17.4(6) . .
C34 C33 C39 O1 160.1(4) . .
C34 C35 C40 O4 -147.6(4) . .
C36 C35 C40 O4 27.7(6) . .
C34 C35 C40 O3 29.9(6) . .
C36 C35 C40 O3 -154.8(4) . .
C38 C37 C41 N9 24.6(7) . .
C36 C37 C41 N9 -158.7(5) . .
N9 C42 C43 C44 172.3(4) . .
C42 C43 C44 N10 -58.2(6) . .
N10 C45 C46 C51 -82.3(6) . .
N10 C45 C46 C47 95.7(6) . .
C51 C46 C47 C48 1.5(8) . .
C45 C46 C47 C48 -176.5(5) . .
C46 C47 C48 C49 -0.9(7) . .
C46 C47 C48 C52 -179.6(4) . .
C47 C48 C49 C50 -1.0(7) . .
C52 C48 C49 C50 177.7(4) . .
C48 C49 C50 C51 2.2(7) . .
C48 C49 C50 C53 -174.6(4) . .
C49 C50 C51 C46 -1.5(7) . .
C53 C50 C51 C46 175.3(4) . .
C47 C46 C51 C50 -0.3(8) . .
C45 C46 C51 C50 177.8(5) . .
C49 C48 C52 O7 -11.8(7) . .
C47 C48 C52 O7 166.9(5) . .
C49 C48 C52 O8 168.1(4) . .
C47 C48 C52 O8 -13.2(6) . .
C51 C50 C53 O6 -173.7(4) . .
C49 C50 C53 O6 3.1(7) . .
C51 C50 C53 O5 5.6(6) . .
C49 C50 C53 O5 -177.7(4) . .
N9 C54 C55 N10 166.0(5) . 5_655
C43 C42 N9 C54 -63.1(6) . .
C43 C42 N9 C41 72.8(5) . .
C55 C54 N9 C42 -72.6(6) . .
C55 C54 N9 C41 153.1(5) . .
C37 C41 N9 C42 83.5(5) . .
C37 C41 N9 C54 -140.5(5) . .
C43 C44 N10 C55 -68.2(6) . 5_655
C43 C44 N10 C45 166.8(4) . .
C46 C45 N10 C55 154.3(4) . 5_655
C46 C45 N10 C44 -79.8(5) . .
O2 C39 O1 Cd1 5.5(8) . .
C33 C39 O1 Cd1 -175.7(3) . .
N2 Cd1 O1 C39 41(2) . .
O1W Cd1 O1 C39 -24.8(5) . .
N4 Cd1 O1 C39 158.0(5) . .
N1 Cd1 O1 C39 -116.3(5) . .
N3 Cd1 O1 C39 80.4(5) . .
O4 C40 O3 Cd2 -43.7(7) . 3_455
C35 C40 O3 Cd2 139.1(3) . 3_455
O6 C53 O5 Cd2 17.3(7) . .
C50 C53 O5 Cd2 -161.9(3) . .
O3 Cd2 O5 C53 -114.1(4) 3 .
N7 Cd2 O5 C53 9.9(4) . .
N6 Cd2 O5 C53 -18(5) . .
N5 Cd2 O5 C53 168.2(4) . .
N8 Cd2 O5 C53 86.1(4) . .
C2 C1 N1 C10 -165.1(4) . .
C2 C1 N1 Cd1 -32.7(4) . .
C15 C10 N1 C1 -163.5(4) . .
C9 C10 N1 C1 73.9(5) . .
C16 C10 N1 C1 -45.7(5) . .
C15 C10 N1 Cd1 69.5(4) . .
C9 C10 N1 Cd1 -53.1(4) . .
C16 C10 N1 Cd1 -172.7(3) . .
O1 Cd1 N1 C1 -178.6(3) . .
N2 Cd1 N1 C1 2.7(3) . .
O1W Cd1 N1 C1 95.6(3) . .
N4 Cd1 N1 C1 -93.3(3) . .
N3 Cd1 N1 C1 -47.1(5) . .
O1 Cd1 N1 C10 -47.0(3) . .
N2 Cd1 N1 C10 134.4(3) . .
O1W Cd1 N1 C10 -132.8(3) . .
N4 Cd1 N1 C10 38.3(3) . .
N3 Cd1 N1 C10 84.6(5) . .
C1 C2 N2 C3 -179.8(4) . .
C1 C2 N2 Cd1 -54.3(4) . .
C11 C3 N2 C2 -56.3(6) . .
C4 C3 N2 C2 -177.6(4) . .
C11 C3 N2 Cd1 -175.2(4) . .
C4 C3 N2 Cd1 63.5(4) . .
O1 Cd1 N2 C2 -131(2) . .
O1W Cd1 N2 C2 -65.3(3) . .
N4 Cd1 N2 C2 112.4(3) . .
N1 Cd1 N2 C2 26.7(2) . .
N3 Cd1 N2 C2 -170.4(3) . .
O1 Cd1 N2 C3 -5(2) . .
O1W Cd1 N2 C3 60.9(3) . .
N4 Cd1 N2 C3 -121.4(3) . .
N1 Cd1 N2 C3 152.9(3) . .
N3 Cd1 N2 C3 -44.1(3) . .
C7 C6 N3 C5 -167.8(3) . .
C7 C6 N3 Cd1 -34.8(4) . .
C13 C5 N3 C6 -163.8(4) . .
C12 C5 N3 C6 -44.1(5) . .
C4 C5 N3 C6 75.0(5) . .
C13 C5 N3 Cd1 68.9(4) . .
C12 C5 N3 Cd1 -171.4(3) . .
C4 C5 N3 Cd1 -52.3(5) . .
O1 Cd1 N3 C6 89.4(3) . .
N2 Cd1 N3 C6 -92.8(3) . .
O1W Cd1 N3 C6 174.6(3) . .
N4 Cd1 N3 C6 3.3(3) . .
N1 Cd1 N3 C6 -44.3(5) . .
O1 Cd1 N3 C5 -138.6(3) . .
N2 Cd1 N3 C5 39.2(3) . .
O1W Cd1 N3 C5 -53.4(3) . .
N4 Cd1 N3 C5 135.3(3) . .
N1 Cd1 N3 C5 87.8(4) . .
C14 C8 N4 C7 -57.0(5) . .
C9 C8 N4 C7 -179.6(4) . .
C14 C8 N4 Cd1 -176.0(3) . .
C9 C8 N4 Cd1 61.4(4) . .
C6 C7 N4 C8 176.8(4) . .
C6 C7 N4 Cd1 -57.0(4) . .
O1 Cd1 N4 C8 62.7(3) . .
N2 Cd1 N4 C8 -120.4(3) . .
O1W Cd1 N4 C8 44.5(9) . .
N1 Cd1 N4 C8 -42.3(3) . .
N3 Cd1 N4 C8 154.1(3) . .
O1 Cd1 N4 C7 -63.5(3) . .
N2 Cd1 N4 C7 113.4(3) . .
O1W Cd1 N4 C7 -81.8(8) . .
N1 Cd1 N4 C7 -168.6(3) . .
N3 Cd1 N4 C7 27.9(3) . .
C25 C26 N5 C17 74.7(6) . .
C31 C26 N5 C17 -164.2(4) . .
C32 C26 N5 C17 -49.1(7) . .
C25 C26 N5 Cd2 -52.4(6) . .
C31 C26 N5 Cd2 68.7(5) . .
C32 C26 N5 Cd2 -176.3(4) . .
C18 C17 N5 C26 -167.9(5) . .
C18 C17 N5 Cd2 -34.3(5) . .
O5 Cd2 N5 C26 -45.2(4) . .
O3 Cd2 N5 C26 -135.2(4) 3 .
N7 Cd2 N5 C26 84.7(5) . .
N6 Cd2 N5 C26 134.9(4) . .
N8 Cd2 N5 C26 41.3(4) . .
O5 Cd2 N5 C17 -176.6(3) . .
O3 Cd2 N5 C17 93.5(3) 3 .
N7 Cd2 N5 C17 -46.7(5) . .
N6 Cd2 N5 C17 3.6(3) . .
N8 Cd2 N5 C17 -90.1(3) . .
C27 C19 N6 C18 -52.6(7) . .
C20 C19 N6 C18 -174.8(4) . .
C27 C19 N6 Cd2 -171.8(5) . .
C20 C19 N6 Cd2 66.0(5) . .
C17 C18 N6 C19 -179.8(4) . .
C17 C18 N6 Cd2 -54.2(4) . .
O5 Cd2 N6 C19 -22(5) . .
O3 Cd2 N6 C19 74.2(3) 3 .
N7 Cd2 N6 C19 -49.8(4) . .
N5 Cd2 N6 C19 152.0(4) . .
N8 Cd2 N6 C19 -125.9(4) . .
O5 Cd2 N6 C18 -148(5) . .
O3 Cd2 N6 C18 -51.7(3) 3 .
N7 Cd2 N6 C18 -175.7(3) . .
N5 Cd2 N6 C18 26.1(3) . .
N8 Cd2 N6 C18 108.2(3) . .
C23 C22 N7 C21 -169.8(4) . .
C23 C22 N7 Cd2 -35.4(5) . .
C20 C21 N7 C22 73.2(6) . .
C29 C21 N7 C22 -163.5(4) . .
C28 C21 N7 C22 -47.2(6) . .
C20 C21 N7 Cd2 -56.9(5) . .
C29 C21 N7 Cd2 66.3(5) . .
C28 C21 N7 Cd2 -177.3(4) . .
O5 Cd2 N7 C22 92.4(3) . .
O3 Cd2 N7 C22 -170.8(3) 3 .
N6 Cd2 N7 C22 -88.3(3) . .
N5 Cd2 N7 C22 -39.3(5) . .
N8 Cd2 N7 C22 5.2(3) . .
O5 Cd2 N7 C21 -133.9(4) . .
O3 Cd2 N7 C21 -37.1(4) 3 .
N6 Cd2 N7 C21 45.3(4) . .
N5 Cd2 N7 C21 94.4(5) . .
N8 Cd2 N7 C21 138.9(4) . .
C30 C24 N8 C23 -50.9(7) . .
C25 C24 N8 C23 -172.7(5) . .
C30 C24 N8 Cd2 -170.4(5) . .
C25 C24 N8 Cd2 67.9(5) . .
C22 C23 N8 C24 -178.2(5) . .
C22 C23 N8 Cd2 -52.5(5) . .
O5 Cd2 N8 C24 55.3(4) . .
O3 Cd2 N8 C24 -39.0(6) 3 .
N7 Cd2 N8 C24 150.8(4) . .
N6 Cd2 N8 C24 -126.2(4) . .
N5 Cd2 N8 C24 -49.0(4) . .
O5 Cd2 N8 C23 -71.1(3) . .
O3 Cd2 N8 C23 -165.4(4) 3 .
N7 Cd2 N8 C23 24.3(3) . .
N6 Cd2 N8 C23 107.4(3) . .
N5 Cd2 N8 C23 -175.5(3) . .
